data_4311361
loop_
_publ_author_name
'Hongwei Hou'
'Linke Li'
'Yu Zhu'
'Yaoting Fan'
'Yuqin Qiao'

_publ_section_title
;
 Novel One-Dimensional Polymers Generated from p-Ferrocenylbenzoate:
 Syntheses, Structures, and Magnetic Properties
;
_journal_name_full 'Inorganic Chemistry'
_journal_page_first 4767
_journal_page_last 4774
_journal_paper_doi 10.1021/ic049728x
_journal_volume 43
_journal_year 2004
_chemical_formula_sum 'C46 H34 Fe2 Mn N2 O4'
_chemical_formula_weight 845.39
_space_group_IT_number 14
_symmetry_cell_setting monoclinic
_symmetry_space_group_name_Hall '-P 2ybc'
_symmetry_space_group_name_H-M 'P 1 21/c 1'
_atom_sites_solution_hydrogens geom
_atom_sites_solution_primary direct
_atom_sites_solution_secondary difmap
_audit_creation_method SHELXL-97
_cell_angle_alpha 90.00
_cell_angle_beta 95.16(3)
_cell_angle_gamma 90.00
_cell_formula_units_Z 4
_cell_length_a 20.889(4)
_cell_length_b 21.666(4)
_cell_length_c 8.2232(16)
_cell_measurement_reflns_used 268
_cell_measurement_temperature 291(2)
_cell_measurement_theta_max 25.2
_cell_measurement_theta_min 2
_cell_volume 3706.6(12)
_computing_cell_refinement raxis
_computing_data_collection raxis
_computing_data_reduction raxis
_computing_molecular_graphics texsan
_computing_publication_material texsan
_computing_structure_refinement 'SHELXL-97 (Sheldrick, 1997)'
_computing_structure_solution 'SHELXS-97 (Sheldrick, 1990)'
_diffrn_ambient_temperature 291(2)
_diffrn_measured_fraction_theta_full 0.884
_diffrn_measured_fraction_theta_max 0.884
_diffrn_measurement_device_type R-AXIS-IV
_diffrn_measurement_method 'Osillation  frames'
_diffrn_radiation_monochromator graphite
_diffrn_radiation_source 'fine-focus sealed tube'
_diffrn_radiation_type MoK\a
_diffrn_radiation_wavelength 0.71073
_diffrn_reflns_av_R_equivalents 0.0281
_diffrn_reflns_av_sigmaI/netI 0.0608
_diffrn_reflns_limit_h_max 24
_diffrn_reflns_limit_h_min -24
_diffrn_reflns_limit_k_max 24
_diffrn_reflns_limit_k_min -24
_diffrn_reflns_limit_l_max 9
_diffrn_reflns_limit_l_min 0
_diffrn_reflns_number 9624
_diffrn_reflns_theta_full 25.00
_diffrn_reflns_theta_max 25.00
_diffrn_reflns_theta_min 0.98
_exptl_absorpt_coefficient_mu 1.157
_exptl_absorpt_correction_T_max 0.8188
_exptl_absorpt_correction_T_min 0.8016
_exptl_crystal_colour red
_exptl_crystal_density_diffrn 1.515
_exptl_crystal_density_method 'not measured'
_exptl_crystal_description prismatic
_exptl_crystal_F_000 1732
_exptl_crystal_size_max 0.20
_exptl_crystal_size_mid 0.18
_exptl_crystal_size_min 0.18
_refine_diff_density_max 0.228
_refine_diff_density_min -0.268
_refine_diff_density_rms 0.047
_refine_ls_extinction_coef 0.00032(7)
_refine_ls_extinction_expression Fc^*^=kFc[1+0.001xFc^2^\l^3^/sin(2\q)]^-1/4^
_refine_ls_extinction_method SHELXL
_refine_ls_goodness_of_fit_ref 0.946
_refine_ls_hydrogen_treatment mixed
_refine_ls_matrix_type full
_refine_ls_number_parameters 497
_refine_ls_number_reflns 5479
_refine_ls_number_restraints 0
_refine_ls_restrained_S_all 0.946
_refine_ls_R_factor_all 0.0666
_refine_ls_R_factor_gt 0.0349
_refine_ls_shift/su_max 0.001
_refine_ls_shift/su_mean 0.000
_refine_ls_structure_factor_coef Fsqd
_refine_ls_weighting_details 'calc w=1/[\s^2^(Fo^2^)+(0.0319P)^2^+0.0000P] where P=(Fo^2^+2Fc^2^)/3'
_refine_ls_weighting_scheme calc
_refine_ls_wR_factor_gt 0.0645
_refine_ls_wR_factor_ref 0.0689
_reflns_number_gt 4154
_reflns_number_total 5479
_reflns_threshold_expression >2sigma(I)
_cod_data_source_file ic049728xsi20040303_023809_2.cif
_cod_data_source_block p21c
_cod_depositor_comments
;
The following automatic conversions were performed:
'_symmetry_cell_setting' value 'Monoclinic' changed to 'monoclinic'
according to '/home/saulius/struct/CIF-dictionaries/cif_core.dic'
dictionary named 'cif_core.dic' version 2.4.1 from 2010-06-29.

Automatic conversion script
Id: cif_fix_enum 1527 2010-12-29 10:47:43Z saulius 

The following automatic conversions were performed:

data name '_atom_site_symetry_multiplicity' was replaced with
'_atom_site_symmetry_multiplicity' as specified in the replacement
file 'data/replacement-values/replacement_tags.lst'.

Automatic conversion script
Id: cif_correct_tags 9268 2022-04-12 08:56:07Z antanas 
;
_cod_original_cell_volume 3706.6(13)
_cod_database_code 4311361

loop_
_symmetry_equiv_pos_as_xyz
'x, y, z'
'-x, y+1/2, -z+1/2'
'-x, -y, -z'
'x, -y-1/2, z-1/2'

loop_
_atom_site_label
_atom_site_type_symbol
_atom_site_fract_x
_atom_site_fract_y
_atom_site_fract_z
_atom_site_U_iso_or_equiv
_atom_site_adp_type
_atom_site_occupancy
_atom_site_symmetry_multiplicity
_atom_site_calc_flag
_atom_site_refinement_flags
_atom_site_disorder_assembly
_atom_site_disorder_group
Mn1 Mn 0.50327(2) 0.692062(17) 0.27931(5) 0.03084(12) Uani 1 1 d . . .
Fe1 Fe 0.12933(2) 0.61003(2) -0.53859(6) 0.04842(15) Uani 1 1 d . . .
Fe2 Fe 0.89770(2) 0.627616(19) 1.06634(6) 0.04517(14) Uani 1 1 d . . .
N1 N 0.46043(11) 0.59706(9) 0.3341(3) 0.0342(6) Uani 1 1 d . . .
N2 N 0.56329(11) 0.61789(9) 0.1638(3) 0.0338(6) Uani 1 1 d . . .
C1 C 0.1737(6) 0.6154(4) -0.7412(11) 0.157(3) Uani 1 1 d . . .
H1A H 0.1840 0.6537 -0.7968 0.189 Uiso 1 1 calc R . .
C2 C 0.1186(4) 0.5818(4) -0.7722(7) 0.124(2) Uani 1 1 d . . .
H2A H 0.0826 0.5921 -0.8524 0.149 Uiso 1 1 calc R . .
C3 C 0.1224(3) 0.5316(3) -0.6724(11) 0.120(2) Uani 1 1 d . . .
H3A H 0.0895 0.4995 -0.6674 0.144 Uiso 1 1 calc R . .
C4 C 0.1802(5) 0.5341(3) -0.5786(8) 0.140(3) Uani 1 1 d . . .
H4A H 0.1964 0.5038 -0.4964 0.168 Uiso 1 1 calc R . .
C5 C 0.2122(3) 0.5866(5) -0.6250(13) 0.156(4) Uani 1 1 d . . .
H5A H 0.2552 0.6001 -0.5816 0.187 Uiso 1 1 calc R . .
C6 C 0.11551(17) 0.69613(15) -0.4559(5) 0.0661(11) Uani 1 1 d . . .
H6A H 0.1294 0.7343 -0.5061 0.079 Uiso 1 1 calc R . .
C7 C 0.05636(17) 0.66653(18) -0.4932(5) 0.0744(13) Uani 1 1 d . . .
H7A H 0.0219 0.6805 -0.5734 0.089 Uiso 1 1 calc R . .
C8 C 0.05532(17) 0.6133(2) -0.3982(5) 0.0755(12) Uani 1 1 d . . .
H8A H 0.0199 0.5836 -0.3995 0.091 Uiso 1 1 calc R . .
C9 C 0.11383(17) 0.61033(17) -0.2978(5) 0.0688(11) Uani 1 1 d . . .
H9A H 0.1263 0.5775 -0.2193 0.083 Uiso 1 1 calc R . .
C10 C 0.15242(15) 0.66119(14) -0.3340(4) 0.0492(9) Uani 1 1 d . . .
C11 C 0.31356(15) 0.73699(13) -0.2442(4) 0.0453(8) Uani 1 1 d . . .
H11A H 0.3357 0.7705 -0.2824 0.054 Uiso 1 1 calc R . .
C12 C 0.25304(15) 0.72365(14) -0.3148(4) 0.0525(9) Uani 1 1 d . . .
H12A H 0.2353 0.7479 -0.4008 0.063 Uiso 1 1 calc R . .
C13 C 0.21786(15) 0.67469(13) -0.2603(4) 0.0414(8) Uani 1 1 d . . .
C14 C 0.24620(15) 0.63995(12) -0.1313(4) 0.0422(8) Uani 1 1 d . . .
H14A H 0.2236 0.6073 -0.0906 0.051 Uiso 1 1 calc R . .
C15 C 0.30768(14) 0.65327(11) -0.0623(4) 0.0373(8) Uani 1 1 d . . .
H15A H 0.3258 0.6290 0.0229 0.045 Uiso 1 1 calc R . .
C16 C 0.34242(13) 0.70195(11) -0.1178(3) 0.0319(7) Uani 1 1 d . . .
C17 C 0.40883(14) 0.71755(12) -0.0433(4) 0.0351(7) Uani 1 1 d . . .
C18 C 0.8827(3) 0.6102(2) 1.3027(5) 0.0863(14) Uani 1 1 d . . .
H18A H 0.8855 0.6401 1.3924 0.104 Uiso 1 1 calc R . .
C19 C 0.9320(2) 0.57330(18) 1.2564(6) 0.0766(13) Uani 1 1 d . . .
H19A H 0.9762 0.5730 1.3071 0.092 Uiso 1 1 calc R . .
C20 C 0.9083(3) 0.53724(17) 1.1264(6) 0.0868(14) Uani 1 1 d . . .
H20A H 0.9329 0.5068 1.0695 0.104 Uiso 1 1 calc R . .
C21 C 0.8439(3) 0.5514(2) 1.0895(6) 0.0976(17) Uani 1 1 d . . .
H21A H 0.8150 0.5324 1.0032 0.117 Uiso 1 1 calc R . .
C22 C 0.8273(2) 0.5960(3) 1.1977(7) 0.0976(17) Uani 1 1 d . . .
H22A H 0.7846 0.6144 1.2017 0.117 Uiso 1 1 calc R . .
C23 C 0.88821(15) 0.71894(13) 1.0145(4) 0.0498(9) Uani 1 1 d . . .
H23A H 0.8659 0.7491 1.0779 0.060 Uiso 1 1 calc R . .
C24 C 0.95379(17) 0.70324(16) 1.0409(5) 0.0628(10) Uani 1 1 d . . .
H24A H 0.9849 0.7207 1.1249 0.075 Uiso 1 1 calc R . .
C25 C 0.96664(17) 0.65926(19) 0.9256(5) 0.0680(11) Uani 1 1 d . . .
H25A H 1.0084 0.6398 0.9155 0.082 Uiso 1 1 calc R . .
C26 C 0.90920(16) 0.64584(15) 0.8285(4) 0.0569(10) Uani 1 1 d . . .
H26A H 0.9046 0.6159 0.7389 0.068 Uiso 1 1 calc R . .
C27 C 0.85932(14) 0.68310(12) 0.8818(4) 0.0415(8) Uani 1 1 d . . .
C28 C 0.68745(14) 0.73340(12) 0.8111(4) 0.0396(8) Uani 1 1 d . . .
H28A H 0.6611 0.7628 0.8534 0.048 Uiso 1 1 calc R . .
C29 C 0.75060(14) 0.72892(13) 0.8732(4) 0.0425(8) Uani 1 1 d . . .
H29A H 0.7660 0.7556 0.9562 0.051 Uiso 1 1 calc R . .
C30 C 0.79191(14) 0.68558(11) 0.8155(3) 0.0343(7) Uani 1 1 d . . .
C31 C 0.76653(14) 0.64637(11) 0.6906(4) 0.0369(8) Uani 1 1 d . . .
H31A H 0.7927 0.6164 0.6498 0.044 Uiso 1 1 calc R . .
C32 C 0.70308(14) 0.65146(11) 0.6268(3) 0.0338(7) Uani 1 1 d . . .
H32A H 0.6875 0.6253 0.5426 0.041 Uiso 1 1 calc R . .
C33 C 0.66238(13) 0.69501(11) 0.6867(3) 0.0297(7) Uani 1 1 d . . .
C34 C 0.59356(14) 0.70196(11) 0.6187(4) 0.0326(7) Uani 1 1 d . . .
C35 C 0.40905(15) 0.58719(13) 0.4115(4) 0.0484(9) Uani 1 1 d . . .
H35A H 0.3876 0.6210 0.4506 0.058 Uiso 1 1 calc R . .
C36 C 0.38506(15) 0.52777(14) 0.4377(4) 0.0548(9) Uani 1 1 d . . .
H36A H 0.3481 0.5226 0.4914 0.066 Uiso 1 1 calc R . .
C37 C 0.41657(17) 0.47791(14) 0.3834(4) 0.0538(10) Uani 1 1 d . . .
H37A H 0.4020 0.4383 0.4032 0.065 Uiso 1 1 calc R . .
C38 C 0.47029(16) 0.48610(12) 0.2987(4) 0.0420(8) Uani 1 1 d . . .
C39 C 0.49112(14) 0.54750(12) 0.2763(3) 0.0339(7) Uani 1 1 d . . .
C40 C 0.54566(14) 0.55831(11) 0.1885(3) 0.0331(7) Uani 1 1 d . . .
C41 C 0.57972(16) 0.50812(13) 0.1285(4) 0.0440(8) Uani 1 1 d . . .
C42 C 0.63253(17) 0.52171(14) 0.0440(4) 0.0555(10) Uani 1 1 d . . .
H42A H 0.6565 0.4897 0.0044 0.067 Uiso 1 1 calc R . .
C43 C 0.64973(16) 0.58104(14) 0.0182(4) 0.0551(9) Uani 1 1 d . . .
H43A H 0.6849 0.5903 -0.0392 0.066 Uiso 1 1 calc R . .
C44 C 0.61317(15) 0.62752(13) 0.0802(4) 0.0440(8) Uani 1 1 d . . .
H44A H 0.6247 0.6682 0.0614 0.053 Uiso 1 1 calc R . .
C45 C 0.50552(17) 0.43689(13) 0.2345(4) 0.0523(10) Uani 1 1 d . . .
H45A H 0.4924 0.3965 0.2498 0.063 Uiso 1 1 calc R . .
C46 C 0.55676(18) 0.44714(13) 0.1532(4) 0.0555(10) Uani 1 1 d . . .
H46A H 0.5781 0.4138 0.1115 0.067 Uiso 1 1 calc R . .
O1 O 0.43310(9) 0.68288(8) 0.0667(2) 0.0419(5) Uani 1 1 d . . .
O2 O 0.43404(10) 0.76563(9) -0.0924(3) 0.0529(6) Uani 1 1 d . . .
O3 O 0.57583(9) 0.67418(8) 0.4889(2) 0.0390(5) Uani 1 1 d . . .
O4 O 0.55836(10) 0.73474(9) 0.6989(3) 0.0522(6) Uani 1 1 d . . .

loop_
_atom_site_aniso_label
_atom_site_aniso_U_11
_atom_site_aniso_U_22
_atom_site_aniso_U_33
_atom_site_aniso_U_23
_atom_site_aniso_U_13
_atom_site_aniso_U_12
Mn1 0.0284(3) 0.0286(2) 0.0345(3) -0.00040(19) -0.0027(2) -0.00052(18)
Fe1 0.0387(3) 0.0525(3) 0.0532(3) -0.0076(2) -0.0009(2) -0.0024(2)
Fe2 0.0371(3) 0.0517(3) 0.0447(3) 0.0067(2) -0.0073(2) -0.0005(2)
N1 0.0302(15) 0.0378(13) 0.0342(16) 0.0047(11) 0.0009(13) -0.0023(11)
N2 0.0387(16) 0.0333(13) 0.0291(15) -0.0010(10) 0.0013(13) -0.0026(11)
C1 0.202(10) 0.170(7) 0.118(7) -0.046(6) 0.112(6) -0.058(8)
C2 0.156(7) 0.146(6) 0.066(4) -0.047(4) -0.006(4) 0.031(5)
C3 0.109(5) 0.091(4) 0.163(7) -0.069(4) 0.024(5) -0.016(4)
C4 0.140(7) 0.114(5) 0.162(6) -0.048(5) -0.014(6) 0.074(5)
C5 0.061(4) 0.209(10) 0.202(10) -0.125(8) 0.037(5) 0.007(5)
C6 0.049(2) 0.058(2) 0.085(3) -0.016(2) -0.026(2) 0.0108(18)
C7 0.041(2) 0.080(3) 0.097(4) -0.033(2) -0.023(2) 0.015(2)
C8 0.036(2) 0.123(3) 0.067(3) -0.025(3) 0.002(2) -0.022(2)
C9 0.043(2) 0.106(3) 0.057(3) 0.005(2) -0.001(2) -0.025(2)
C10 0.033(2) 0.064(2) 0.049(2) -0.0092(17) -0.0021(17) -0.0033(16)
C11 0.039(2) 0.0509(18) 0.044(2) 0.0150(15) -0.0050(17) -0.0085(15)
C12 0.045(2) 0.065(2) 0.045(2) 0.0162(17) -0.0123(18) -0.0059(17)
C13 0.0352(19) 0.0480(18) 0.040(2) -0.0069(15) -0.0011(16) -0.0023(14)
C14 0.038(2) 0.0423(17) 0.045(2) 0.0028(14) -0.0029(17) -0.0100(14)
C15 0.040(2) 0.0335(15) 0.036(2) 0.0030(13) -0.0056(16) -0.0035(13)
C16 0.0292(17) 0.0346(14) 0.0311(18) -0.0022(12) -0.0026(14) 0.0005(12)
C17 0.0353(19) 0.0359(16) 0.034(2) -0.0055(14) -0.0006(15) 0.0007(14)
C18 0.117(4) 0.095(3) 0.049(3) 0.012(2) 0.016(3) -0.024(3)
C19 0.075(3) 0.073(3) 0.076(3) 0.028(2) -0.026(3) -0.009(2)
C20 0.110(4) 0.051(2) 0.098(4) 0.016(2) -0.002(3) 0.000(2)
C21 0.088(4) 0.102(4) 0.096(4) 0.035(3) -0.035(3) -0.050(3)
C22 0.055(3) 0.125(4) 0.115(5) 0.065(4) 0.022(3) 0.000(3)
C23 0.039(2) 0.0535(19) 0.055(2) 0.0028(17) -0.0083(18) -0.0044(16)
C24 0.045(2) 0.076(2) 0.064(3) 0.017(2) -0.011(2) -0.0177(19)
C25 0.033(2) 0.108(3) 0.062(3) 0.025(2) 0.003(2) 0.009(2)
C26 0.043(2) 0.083(2) 0.044(2) 0.0008(18) 0.0032(19) 0.0120(19)
C27 0.0337(19) 0.0486(17) 0.042(2) 0.0067(15) -0.0006(16) 0.0001(15)
C28 0.036(2) 0.0421(16) 0.040(2) -0.0101(14) -0.0014(16) 0.0083(14)
C29 0.040(2) 0.0489(17) 0.037(2) -0.0121(14) -0.0073(16) 0.0013(15)
C30 0.0322(18) 0.0378(15) 0.0322(19) 0.0060(13) -0.0006(15) 0.0028(13)
C31 0.0327(19) 0.0347(16) 0.043(2) -0.0011(13) 0.0034(16) 0.0052(13)
C32 0.0387(19) 0.0324(15) 0.0299(19) -0.0016(12) 0.0006(15) -0.0001(13)
C33 0.0320(17) 0.0279(14) 0.0283(17) 0.0031(12) -0.0023(14) 0.0008(12)
C34 0.0351(19) 0.0230(14) 0.039(2) 0.0041(13) -0.0003(16) -0.0019(12)
C35 0.040(2) 0.0514(19) 0.054(2) 0.0088(16) 0.0047(19) 0.0019(16)
C36 0.037(2) 0.058(2) 0.070(3) 0.0164(18) 0.0084(19) -0.0114(17)
C37 0.055(2) 0.0439(19) 0.060(3) 0.0126(17) -0.007(2) -0.0165(17)
C38 0.047(2) 0.0399(17) 0.037(2) 0.0059(14) -0.0042(17) -0.0106(15)
C39 0.0361(19) 0.0335(15) 0.0304(19) 0.0019(12) -0.0065(16) -0.0031(13)
C40 0.0389(19) 0.0337(15) 0.0259(19) -0.0010(12) -0.0017(15) 0.0019(13)
C41 0.056(2) 0.0413(17) 0.033(2) -0.0002(14) -0.0019(18) 0.0055(16)
C42 0.063(3) 0.056(2) 0.050(2) -0.0039(17) 0.017(2) 0.0178(18)
C43 0.051(2) 0.066(2) 0.051(2) -0.0017(18) 0.0175(19) 0.0029(18)
C44 0.046(2) 0.0430(17) 0.043(2) 0.0004(15) 0.0083(18) -0.0028(15)
C45 0.074(3) 0.0283(17) 0.053(3) -0.0006(15) -0.004(2) -0.0054(16)
C46 0.077(3) 0.0333(17) 0.056(3) -0.0040(15) 0.006(2) 0.0056(17)
O1 0.0397(13) 0.0400(11) 0.0428(14) 0.0034(10) -0.0144(11) -0.0022(9)
O2 0.0409(14) 0.0578(13) 0.0584(16) 0.0171(11) -0.0051(12) -0.0163(11)
O3 0.0354(12) 0.0430(11) 0.0369(13) -0.0033(10) -0.0058(10) 0.0014(9)
O4 0.0380(14) 0.0522(12) 0.0642(17) -0.0197(11) -0.0083(12) 0.0164(10)

loop_
_atom_type_symbol
_atom_type_description
_atom_type_scat_dispersion_real
_atom_type_scat_dispersion_imag
_atom_type_scat_source
C C 0.0033 0.0016 'International Tables Vol C Tables 4.2.6.8 and 6.1.1.4'
H H 0.0000 0.0000 'International Tables Vol C Tables 4.2.6.8 and 6.1.1.4'
N N 0.0061 0.0033 'International Tables Vol C Tables 4.2.6.8 and 6.1.1.4'
O O 0.0106 0.0060 'International Tables Vol C Tables 4.2.6.8 and 6.1.1.4'
Mn Mn 0.3368 0.7283 'International Tables Vol C Tables 4.2.6.8 and 6.1.1.4'
Fe Fe 0.3463 0.8444 'International Tables Vol C Tables 4.2.6.8 and 6.1.1.4'

loop_
_geom_angle_atom_site_label_1
_geom_angle_atom_site_label_2
_geom_angle_atom_site_label_3
_geom_angle
_geom_angle_site_symmetry_1
_geom_angle_site_symmetry_3
_geom_angle_publ_flag
O2 Mn1 O4 104.64(9) 4_576 4_575 ?
O2 Mn1 O1 89.94(8) 4_576 . ?
O4 Mn1 O1 99.42(8) 4_575 . ?
O2 Mn1 O3 98.07(8) 4_576 . ?
O4 Mn1 O3 91.20(8) 4_575 . ?
O1 Mn1 O3 164.68(7) . . ?
O2 Mn1 N2 161.74(8) 4_576 . ?
O4 Mn1 N2 93.61(9) 4_575 . ?
O1 Mn1 N2 87.54(8) . . ?
O3 Mn1 N2 80.75(8) . . ?
O2 Mn1 N1 89.69(9) 4_576 . ?
O4 Mn1 N1 165.67(9) 4_575 . ?
O1 Mn1 N1 80.28(7) . . ?
O3 Mn1 N1 86.70(7) . . ?
N2 Mn1 N1 72.06(9) . . ?
C1 Fe1 C5 39.6(3) . . ?
C1 Fe1 C4 67.4(3) . . ?
C5 Fe1 C4 40.7(3) . . ?
C1 Fe1 C2 40.0(2) . . ?
C5 Fe1 C2 66.9(3) . . ?
C4 Fe1 C2 66.9(2) . . ?
C1 Fe1 C8 157.2(4) . . ?
C5 Fe1 C8 161.7(4) . . ?
C4 Fe1 C8 124.7(3) . . ?
C2 Fe1 C8 122.3(3) . . ?
C1 Fe1 C6 108.7(3) . . ?
C5 Fe1 C6 120.7(3) . . ?
C4 Fe1 C6 155.6(3) . . ?
C2 Fe1 C6 126.7(3) . . ?
C8 Fe1 C6 68.45(16) . . ?
C1 Fe1 C7 122.6(4) . . ?
C5 Fe1 C7 156.2(4) . . ?
C4 Fe1 C7 162.0(3) . . ?
C2 Fe1 C7 109.9(2) . . ?
C8 Fe1 C7 40.48(15) . . ?
C6 Fe1 C7 40.69(13) . . ?
C1 Fe1 C3 66.9(3) . . ?
C5 Fe1 C3 67.3(3) . . ?
C4 Fe1 C3 39.9(2) . . ?
C2 Fe1 C3 39.5(2) . . ?
C8 Fe1 C3 108.7(2) . . ?
C6 Fe1 C3 162.9(3) . . ?
C7 Fe1 C3 126.3(2) . . ?
C1 Fe1 C9 161.0(4) . . ?
C5 Fe1 C9 124.5(3) . . ?
C4 Fe1 C9 107.2(2) . . ?
C2 Fe1 C9 156.6(3) . . ?
C8 Fe1 C9 40.88(14) . . ?
C6 Fe1 C9 68.20(16) . . ?
C7 Fe1 C9 68.20(17) . . ?
C3 Fe1 C9 121.5(3) . . ?
C1 Fe1 C10 124.7(3) . . ?
C5 Fe1 C10 106.5(2) . . ?
C4 Fe1 C10 119.6(3) . . ?
C2 Fe1 C10 162.4(3) . . ?
C8 Fe1 C10 69.13(14) . . ?
C6 Fe1 C10 41.22(12) . . ?
C7 Fe1 C10 69.10(14) . . ?
C3 Fe1 C10 155.1(3) . . ?
C9 Fe1 C10 40.61(12) . . ?
C21 Fe2 C22 39.97(18) . . ?
C21 Fe2 C20 40.12(17) . . ?
C22 Fe2 C20 67.14(19) . . ?
C21 Fe2 C26 111.43(18) . . ?
C22 Fe2 C26 137.4(2) . . ?
C20 Fe2 C26 113.75(17) . . ?
C21 Fe2 C23 140.66(19) . . ?
C22 Fe2 C23 112.35(18) . . ?
C20 Fe2 C23 177.96(17) . . ?
C26 Fe2 C23 68.04(13) . . ?
C21 Fe2 C18 67.80(19) . . ?
C22 Fe2 C18 40.83(18) . . ?
C20 Fe2 C18 67.06(18) . . ?
C26 Fe2 C18 177.9(2) . . ?
C23 Fe2 C18 111.19(17) . . ?
C21 Fe2 C19 67.31(16) . . ?
C22 Fe2 C19 67.42(18) . . ?
C20 Fe2 C19 39.71(15) . . ?
C26 Fe2 C19 142.05(18) . . ?
C23 Fe2 C19 138.25(16) . . ?
C18 Fe2 C19 39.77(16) . . ?
C21 Fe2 C24 178.6(2) . . ?
C22 Fe2 C24 141.3(2) . . ?
C20 Fe2 C24 138.70(18) . . ?
C26 Fe2 C24 68.02(15) . . ?
C23 Fe2 C24 40.56(12) . . ?
C18 Fe2 C24 112.80(18) . . ?
C19 Fe2 C24 112.24(15) . . ?
C21 Fe2 C27 111.55(16) . . ?
C22 Fe2 C27 109.92(16) . . ?
C20 Fe2 C27 140.95(17) . . ?
C26 Fe2 C27 40.75(12) . . ?
C23 Fe2 C27 41.06(11) . . ?
C18 Fe2 C27 137.41(19) . . ?
C19 Fe2 C27 177.09(18) . . ?
C24 Fe2 C27 68.97(13) . . ?
C21 Fe2 C25 139.0(2) . . ?
C22 Fe2 C25 177.9(2) . . ?
C20 Fe2 C25 113.24(18) . . ?
C26 Fe2 C25 40.50(13) . . ?
C23 Fe2 C25 67.35(15) . . ?
C18 Fe2 C25 141.3(2) . . ?
C19 Fe2 C25 114.31(17) . . ?
C24 Fe2 C25 39.75(14) . . ?
C27 Fe2 C25 68.38(13) . . ?
C35 N1 C39 118.2(2) . . ?
C35 N1 Mn1 126.05(19) . . ?
C39 N1 Mn1 115.69(18) . . ?
C44 N2 C40 117.8(2) . . ?
C44 N2 Mn1 126.37(18) . . ?
C40 N2 Mn1 115.86(19) . . ?
C5 C1 C2 109.0(8) . . ?
C5 C1 Fe1 70.7(4) . . ?
C2 C1 Fe1 71.1(4) . . ?
C3 C2 C1 108.1(7) . . ?
C3 C2 Fe1 70.8(3) . . ?
C1 C2 Fe1 68.9(3) . . ?
C2 C3 C4 107.9(6) . . ?
C2 C3 Fe1 69.7(3) . . ?
C4 C3 Fe1 69.2(3) . . ?
C3 C4 C5 107.3(7) . . ?
C3 C4 Fe1 70.9(3) . . ?
C5 C4 Fe1 69.4(3) . . ?
C1 C5 C4 107.6(8) . . ?
C1 C5 Fe1 69.7(4) . . ?
C4 C5 Fe1 69.9(4) . . ?
C7 C6 C10 108.7(3) . . ?
C7 C6 Fe1 69.68(19) . . ?
C10 C6 Fe1 70.17(18) . . ?
C8 C7 C6 108.3(3) . . ?
C8 C7 Fe1 69.6(2) . . ?
C6 C7 Fe1 69.6(2) . . ?
C7 C8 C9 108.0(3) . . ?
C7 C8 Fe1 69.9(2) . . ?
C9 C8 Fe1 70.4(2) . . ?
C10 C9 C8 108.7(3) . . ?
C10 C9 Fe1 69.7(2) . . ?
C8 C9 Fe1 68.7(2) . . ?
C9 C10 C6 106.2(3) . . ?
C9 C10 C13 126.4(3) . . ?
C6 C10 C13 127.3(3) . . ?
C9 C10 Fe1 69.67(19) . . ?
C6 C10 Fe1 68.61(18) . . ?
C13 C10 Fe1 126.2(2) . . ?
C12 C11 C16 121.7(3) . . ?
C11 C12 C13 121.2(3) . . ?
C12 C13 C14 117.3(3) . . ?
C12 C13 C10 121.2(3) . . ?
C14 C13 C10 121.5(3) . . ?
C15 C14 C13 121.0(3) . . ?
C16 C15 C14 121.2(3) . . ?
C11 C16 C15 117.5(3) . . ?
C11 C16 C17 120.5(3) . . ?
C15 C16 C17 122.0(3) . . ?
O1 C17 O2 125.4(3) . . ?
O1 C17 C16 117.4(2) . . ?
O2 C17 C16 117.1(3) . . ?
C19 C18 C22 107.2(4) . . ?
C19 C18 Fe2 70.2(2) . . ?
C22 C18 Fe2 69.2(3) . . ?
C20 C19 C18 108.5(4) . . ?
C20 C19 Fe2 69.8(2) . . ?
C18 C19 Fe2 70.0(2) . . ?
C19 C20 C21 108.5(4) . . ?
C19 C20 Fe2 70.4(2) . . ?
C21 C20 Fe2 69.6(2) . . ?
C22 C21 C20 107.9(4) . . ?
C22 C21 Fe2 70.1(3) . . ?
C20 C21 Fe2 70.3(2) . . ?
C21 C22 C18 107.9(5) . . ?
C21 C22 Fe2 69.9(3) . . ?
C18 C22 Fe2 70.0(2) . . ?
C24 C23 C27 108.9(3) . . ?
C24 C23 Fe2 69.95(18) . . ?
C27 C23 Fe2 69.94(16) . . ?
C25 C24 C23 107.8(3) . . ?
C25 C24 Fe2 70.5(2) . . ?
C23 C24 Fe2 69.49(18) . . ?
C24 C25 C26 108.8(3) . . ?
C24 C25 Fe2 69.8(2) . . ?
C26 C25 Fe2 69.2(2) . . ?
C25 C26 C27 108.6(3) . . ?
C25 C26 Fe2 70.3(2) . . ?
C27 C26 Fe2 70.08(19) . . ?
C26 C27 C23 105.9(3) . . ?
C26 C27 C30 127.9(3) . . ?
C23 C27 C30 126.2(3) . . ?
C26 C27 Fe2 69.17(18) . . ?
C23 C27 Fe2 68.99(17) . . ?
C30 C27 Fe2 126.7(2) . . ?
C29 C28 C33 121.3(3) . . ?
C28 C29 C30 121.7(3) . . ?
C29 C30 C31 117.1(3) . . ?
C29 C30 C27 120.3(3) . . ?
C31 C30 C27 122.6(3) . . ?
C32 C31 C30 121.1(3) . . ?
C31 C32 C33 121.0(3) . . ?
C28 C33 C32 117.8(3) . . ?
C28 C33 C34 120.0(2) . . ?
C32 C33 C34 122.1(2) . . ?
O4 C34 O3 125.4(3) . . ?
O4 C34 C33 116.6(3) . . ?
O3 C34 C33 118.0(3) . . ?
N1 C35 C36 122.8(3) . . ?
C37 C36 C35 119.2(3) . . ?
C36 C37 C38 120.1(3) . . ?
C37 C38 C39 117.3(3) . . ?
C37 C38 C45 124.1(3) . . ?
C39 C38 C45 118.7(3) . . ?
N1 C39 C38 122.4(3) . . ?
N1 C39 C40 118.2(2) . . ?
C38 C39 C40 119.4(3) . . ?
N2 C40 C41 121.7(3) . . ?
N2 C40 C39 118.1(2) . . ?
C41 C40 C39 120.1(2) . . ?
C42 C41 C40 117.4(3) . . ?
C42 C41 C46 124.1(3) . . ?
C40 C41 C46 118.5(3) . . ?
C43 C42 C41 120.9(3) . . ?
C42 C43 C44 117.9(3) . . ?
N2 C44 C43 124.4(3) . . ?
C46 C45 C38 121.8(3) . . ?
C45 C46 C41 121.5(3) . . ?
C17 O1 Mn1 136.40(17) . . ?
C17 O2 Mn1 149.7(2) . 4_575 ?
C34 O3 Mn1 134.88(17) . . ?
C34 O4 Mn1 163.4(2) . 4_576 ?

loop_
_geom_bond_atom_site_label_1
_geom_bond_atom_site_label_2
_geom_bond_distance
_geom_bond_site_symmetry_2
_geom_bond_publ_flag
Mn1 O2 2.078(2) 4_576 ?
Mn1 O4 2.101(2) 4_575 ?
Mn1 O1 2.187(2) . ?
Mn1 O3 2.224(2) . ?
Mn1 N2 2.296(2) . ?
Mn1 N1 2.305(2) . ?
Fe1 C1 1.982(6) . ?
Fe1 C5 1.995(6) . ?
Fe1 C4 2.002(5) . ?
Fe1 C2 2.009(5) . ?
Fe1 C8 2.012(4) . ?
Fe1 C6 2.015(3) . ?
Fe1 C7 2.016(3) . ?
Fe1 C3 2.023(4) . ?
Fe1 C9 2.035(4) . ?
Fe1 C10 2.036(3) . ?
Fe2 C21 2.017(4) . ?
Fe2 C22 2.020(4) . ?
Fe2 C20 2.027(3) . ?
Fe2 C26 2.031(3) . ?
Fe2 C23 2.030(3) . ?
Fe2 C18 2.032(4) . ?
Fe2 C19 2.034(4) . ?
Fe2 C24 2.036(3) . ?
Fe2 C27 2.043(3) . ?
Fe2 C25 2.045(4) . ?
N1 C35 1.313(4) . ?
N1 C39 1.359(3) . ?
N2 C44 1.315(4) . ?
N2 C40 1.363(3) . ?
C1 C5 1.346(9) . ?
C1 C2 1.366(8) . ?
C2 C3 1.362(7) . ?
C3 C4 1.374(7) . ?
C4 C5 1.391(9) . ?
C6 C7 1.401(5) . ?
C6 C10 1.426(4) . ?
C7 C8 1.393(5) . ?
C8 C9 1.414(5) . ?
C9 C10 1.413(4) . ?
C10 C13 1.474(4) . ?
C11 C12 1.374(4) . ?
C11 C16 1.381(4) . ?
C12 C13 1.388(4) . ?
C13 C14 1.389(4) . ?
C14 C15 1.387(4) . ?
C15 C16 1.381(4) . ?
C16 C17 1.504(4) . ?
C17 O1 1.248(3) . ?
C17 O2 1.250(3) . ?
C18 C19 1.383(5) . ?
C18 C22 1.413(6) . ?
C19 C20 1.379(5) . ?
C20 C21 1.387(6) . ?
C21 C22 1.380(6) . ?
C23 C24 1.409(4) . ?
C23 C27 1.428(4) . ?
C24 C25 1.387(5) . ?
C25 C26 1.411(5) . ?
C26 C27 1.418(4) . ?
C27 C30 1.465(4) . ?
C28 C29 1.375(4) . ?
C28 C33 1.384(4) . ?
C29 C30 1.388(4) . ?
C30 C31 1.400(4) . ?
C31 C32 1.385(4) . ?
C32 C33 1.390(4) . ?
C33 C34 1.502(4) . ?
C34 O4 1.252(3) . ?
C34 O3 1.252(3) . ?
C35 C36 1.405(4) . ?
C36 C37 1.361(4) . ?
C37 C38 1.384(4) . ?
C38 C39 1.417(4) . ?
C38 C45 1.424(4) . ?
C39 C40 1.422(4) . ?
C40 C41 1.412(4) . ?
C41 C42 1.387(4) . ?
C41 C46 1.426(4) . ?
C42 C43 1.357(4) . ?
C43 C44 1.388(4) . ?
C45 C46 1.331(4) . ?
O2 Mn1 2.078(2) 4_575 ?
O4 Mn1 2.101(2) 4_576 ?

loop_
_geom_torsion_atom_site_label_1
_geom_torsion_atom_site_label_2
_geom_torsion_atom_site_label_3
_geom_torsion_atom_site_label_4
_geom_torsion
_geom_torsion_site_symmetry_1
_geom_torsion_site_symmetry_2
_geom_torsion_site_symmetry_3
_geom_torsion_site_symmetry_4
_geom_torsion_publ_flag
O2 Mn1 N1 C35 3.3(3) 4_576 . . . ?
O4 Mn1 N1 C35 -176.7(3) 4_575 . . . ?
O1 Mn1 N1 C35 -86.7(3) . . . . ?
O3 Mn1 N1 C35 101.4(3) . . . . ?
N2 Mn1 N1 C35 -177.2(3) . . . . ?
O2 Mn1 N1 C39 -178.41(19) 4_576 . . . ?
O4 Mn1 N1 C39 1.6(4) 4_575 . . . ?
O1 Mn1 N1 C39 91.60(19) . . . . ?
O3 Mn1 N1 C39 -80.30(19) . . . . ?
N2 Mn1 N1 C39 1.04(18) . . . . ?
O2 Mn1 N2 C44 -178.5(3) 4_576 . . . ?
O4 Mn1 N2 C44 -0.2(2) 4_575 . . . ?
O1 Mn1 N2 C44 99.1(2) . . . . ?
O3 Mn1 N2 C44 -90.8(2) . . . . ?
N1 Mn1 N2 C44 179.7(3) . . . . ?
O2 Mn1 N2 C40 -0.1(4) 4_576 . . . ?
O4 Mn1 N2 C40 178.29(19) 4_575 . . . ?
O1 Mn1 N2 C40 -82.42(19) . . . . ?
O3 Mn1 N2 C40 87.67(19) . . . . ?
N1 Mn1 N2 C40 -1.84(18) . . . . ?
C4 Fe1 C1 C5 -38.4(5) . . . . ?
C2 Fe1 C1 C5 -118.9(8) . . . . ?
C8 Fe1 C1 C5 -165.3(5) . . . . ?
C6 Fe1 C1 C5 115.9(6) . . . . ?
C7 Fe1 C1 C5 158.7(5) . . . . ?
C3 Fe1 C1 C5 -81.8(5) . . . . ?
C9 Fe1 C1 C5 38.5(12) . . . . ?
C10 Fe1 C1 C5 72.8(7) . . . . ?
C5 Fe1 C1 C2 118.9(8) . . . . ?
C4 Fe1 C1 C2 80.6(4) . . . . ?
C8 Fe1 C1 C2 -46.4(9) . . . . ?
C6 Fe1 C1 C2 -125.2(5) . . . . ?
C7 Fe1 C1 C2 -82.4(5) . . . . ?
C3 Fe1 C1 C2 37.1(4) . . . . ?
C9 Fe1 C1 C2 157.5(6) . . . . ?
C10 Fe1 C1 C2 -168.2(4) . . . . ?
C5 C1 C2 C3 0.7(8) . . . . ?
Fe1 C1 C2 C3 -60.2(4) . . . . ?
C5 C1 C2 Fe1 60.9(5) . . . . ?
C1 Fe1 C2 C3 119.2(7) . . . . ?
C5 Fe1 C2 C3 81.9(4) . . . . ?
C4 Fe1 C2 C3 37.4(4) . . . . ?
C8 Fe1 C2 C3 -80.2(5) . . . . ?
C6 Fe1 C2 C3 -166.1(4) . . . . ?
C7 Fe1 C2 C3 -123.5(4) . . . . ?
C9 Fe1 C2 C3 -42.5(8) . . . . ?
C10 Fe1 C2 C3 153.0(6) . . . . ?
C5 Fe1 C2 C1 -37.3(5) . . . . ?
C4 Fe1 C2 C1 -81.8(5) . . . . ?
C8 Fe1 C2 C1 160.6(5) . . . . ?
C6 Fe1 C2 C1 74.7(6) . . . . ?
C7 Fe1 C2 C1 117.3(6) . . . . ?
C3 Fe1 C2 C1 -119.2(7) . . . . ?
C9 Fe1 C2 C1 -161.7(6) . . . . ?
C10 Fe1 C2 C1 33.8(10) . . . . ?
C1 C2 C3 C4 0.1(7) . . . . ?
Fe1 C2 C3 C4 -58.9(4) . . . . ?
C1 C2 C3 Fe1 59.0(4) . . . . ?
C1 Fe1 C3 C2 -37.6(4) . . . . ?
C5 Fe1 C3 C2 -80.7(5) . . . . ?
C4 Fe1 C3 C2 -119.4(6) . . . . ?
C8 Fe1 C3 C2 118.4(5) . . . . ?
C6 Fe1 C3 C2 41.0(9) . . . . ?
C7 Fe1 C3 C2 76.8(5) . . . . ?
C9 Fe1 C3 C2 161.6(4) . . . . ?
C10 Fe1 C3 C2 -161.0(5) . . . . ?
C1 Fe1 C3 C4 81.8(5) . . . . ?
C5 Fe1 C3 C4 38.7(5) . . . . ?
C2 Fe1 C3 C4 119.4(6) . . . . ?
C8 Fe1 C3 C4 -122.2(5) . . . . ?
C6 Fe1 C3 C4 160.4(6) . . . . ?
C7 Fe1 C3 C4 -163.8(5) . . . . ?
C9 Fe1 C3 C4 -79.0(5) . . . . ?
C10 Fe1 C3 C4 -41.6(8) . . . . ?
C2 C3 C4 C5 -0.8(7) . . . . ?
Fe1 C3 C4 C5 -60.0(4) . . . . ?
C2 C3 C4 Fe1 59.2(4) . . . . ?
C1 Fe1 C4 C3 -80.6(4) . . . . ?
C5 Fe1 C4 C3 -117.9(7) . . . . ?
C2 Fe1 C4 C3 -37.0(4) . . . . ?
C8 Fe1 C4 C3 77.3(5) . . . . ?
C6 Fe1 C4 C3 -166.2(5) . . . . ?
C7 Fe1 C4 C3 46.5(10) . . . . ?
C9 Fe1 C4 C3 118.8(5) . . . . ?
C10 Fe1 C4 C3 161.2(4) . . . . ?
C1 Fe1 C4 C5 37.3(5) . . . . ?
C2 Fe1 C4 C5 80.9(5) . . . . ?
C8 Fe1 C4 C5 -164.9(5) . . . . ?
C6 Fe1 C4 C5 -48.3(9) . . . . ?
C7 Fe1 C4 C5 164.4(7) . . . . ?
C3 Fe1 C4 C5 117.9(7) . . . . ?
C9 Fe1 C4 C5 -123.3(6) . . . . ?
C10 Fe1 C4 C5 -80.9(6) . . . . ?
C2 C1 C5 C4 -1.2(9) . . . . ?
Fe1 C1 C5 C4 59.9(5) . . . . ?
C2 C1 C5 Fe1 -61.1(5) . . . . ?
C3 C4 C5 C1 1.3(8) . . . . ?
Fe1 C4 C5 C1 -59.7(5) . . . . ?
C3 C4 C5 Fe1 61.0(4) . . . . ?
C4 Fe1 C5 C1 118.6(8) . . . . ?
C2 Fe1 C5 C1 37.7(5) . . . . ?
C8 Fe1 C5 C1 161.8(6) . . . . ?
C6 Fe1 C5 C1 -82.4(6) . . . . ?
C7 Fe1 C5 C1 -49.5(9) . . . . ?
C3 Fe1 C5 C1 80.7(5) . . . . ?
C9 Fe1 C5 C1 -165.7(5) . . . . ?
C10 Fe1 C5 C1 -125.0(6) . . . . ?
C1 Fe1 C5 C4 -118.6(8) . . . . ?
C2 Fe1 C5 C4 -80.9(4) . . . . ?
C8 Fe1 C5 C4 43.1(10) . . . . ?
C6 Fe1 C5 C4 159.0(4) . . . . ?
C7 Fe1 C5 C4 -168.1(5) . . . . ?
C3 Fe1 C5 C4 -37.9(4) . . . . ?
C9 Fe1 C5 C4 75.6(6) . . . . ?
C10 Fe1 C5 C4 116.4(5) . . . . ?
C1 Fe1 C6 C7 118.5(5) . . . . ?
C5 Fe1 C6 C7 160.4(5) . . . . ?
C4 Fe1 C6 C7 -165.1(6) . . . . ?
C2 Fe1 C6 C7 77.6(4) . . . . ?
C8 Fe1 C6 C7 -37.3(3) . . . . ?
C3 Fe1 C6 C7 46.3(8) . . . . ?
C9 Fe1 C6 C7 -81.5(3) . . . . ?
C10 Fe1 C6 C7 -119.8(4) . . . . ?
C1 Fe1 C6 C10 -121.6(4) . . . . ?
C5 Fe1 C6 C10 -79.8(4) . . . . ?
C4 Fe1 C6 C10 -45.3(7) . . . . ?
C2 Fe1 C6 C10 -162.5(4) . . . . ?
C8 Fe1 C6 C10 82.5(2) . . . . ?
C7 Fe1 C6 C10 119.8(3) . . . . ?
C3 Fe1 C6 C10 166.1(7) . . . . ?
C9 Fe1 C6 C10 38.3(2) . . . . ?
C10 C6 C7 C8 -0.4(4) . . . . ?
Fe1 C6 C7 C8 59.1(3) . . . . ?
C10 C6 C7 Fe1 -59.5(2) . . . . ?
C1 Fe1 C7 C8 159.5(4) . . . . ?
C5 Fe1 C7 C8 -165.5(6) . . . . ?
C4 Fe1 C7 C8 40.3(8) . . . . ?
C2 Fe1 C7 C8 116.8(4) . . . . ?
C6 Fe1 C7 C8 -119.7(4) . . . . ?
C3 Fe1 C7 C8 75.6(4) . . . . ?
C9 Fe1 C7 C8 -38.2(2) . . . . ?
C10 Fe1 C7 C8 -82.0(2) . . . . ?
C1 Fe1 C7 C6 -80.9(4) . . . . ?
C5 Fe1 C7 C6 -45.8(8) . . . . ?
C4 Fe1 C7 C6 160.0(7) . . . . ?
C2 Fe1 C7 C6 -123.6(4) . . . . ?
C8 Fe1 C7 C6 119.7(4) . . . . ?
C3 Fe1 C7 C6 -164.7(4) . . . . ?
C9 Fe1 C7 C6 81.5(3) . . . . ?
C10 Fe1 C7 C6 37.7(2) . . . . ?
C6 C7 C8 C9 1.3(5) . . . . ?
Fe1 C7 C8 C9 60.4(3) . . . . ?
C6 C7 C8 Fe1 -59.1(3) . . . . ?
C1 Fe1 C8 C7 -49.7(7) . . . . ?
C5 Fe1 C8 C7 161.2(8) . . . . ?
C4 Fe1 C8 C7 -165.9(4) . . . . ?
C2 Fe1 C8 C7 -83.1(4) . . . . ?
C6 Fe1 C8 C7 37.5(2) . . . . ?
C3 Fe1 C8 C7 -124.5(4) . . . . ?
C9 Fe1 C8 C7 118.7(3) . . . . ?
C10 Fe1 C8 C7 81.9(2) . . . . ?
C1 Fe1 C8 C9 -168.4(6) . . . . ?
C5 Fe1 C8 C9 42.6(8) . . . . ?
C4 Fe1 C8 C9 75.4(4) . . . . ?
C2 Fe1 C8 C9 158.2(3) . . . . ?
C6 Fe1 C8 C9 -81.1(2) . . . . ?
C7 Fe1 C8 C9 -118.7(3) . . . . ?
C3 Fe1 C8 C9 116.8(4) . . . . ?
C10 Fe1 C8 C9 -36.8(2) . . . . ?
C7 C8 C9 C10 -1.7(4) . . . . ?
Fe1 C8 C9 C10 58.3(3) . . . . ?
C7 C8 C9 Fe1 -60.1(3) . . . . ?
C1 Fe1 C9 C10 45.4(9) . . . . ?
C5 Fe1 C9 C10 74.2(4) . . . . ?
C4 Fe1 C9 C10 115.6(4) . . . . ?
C2 Fe1 C9 C10 -172.9(5) . . . . ?
C8 Fe1 C9 C10 -120.7(3) . . . . ?
C6 Fe1 C9 C10 -38.91(19) . . . . ?
C7 Fe1 C9 C10 -82.9(2) . . . . ?
C3 Fe1 C9 C10 156.9(3) . . . . ?
C1 Fe1 C9 C8 166.1(8) . . . . ?
C5 Fe1 C9 C8 -165.1(4) . . . . ?
C4 Fe1 C9 C8 -123.6(4) . . . . ?
C2 Fe1 C9 C8 -52.2(6) . . . . ?
C6 Fe1 C9 C8 81.8(2) . . . . ?
C7 Fe1 C9 C8 37.8(2) . . . . ?
C3 Fe1 C9 C8 -82.4(4) . . . . ?
C10 Fe1 C9 C8 120.7(3) . . . . ?
C8 C9 C10 C6 1.4(4) . . . . ?
Fe1 C9 C10 C6 59.1(2) . . . . ?
C8 C9 C10 C13 -178.3(3) . . . . ?
Fe1 C9 C10 C13 -120.6(3) . . . . ?
C8 C9 C10 Fe1 -57.7(3) . . . . ?
C7 C6 C10 C9 -0.6(4) . . . . ?
Fe1 C6 C10 C9 -59.8(2) . . . . ?
C7 C6 C10 C13 179.1(3) . . . . ?
Fe1 C6 C10 C13 119.9(3) . . . . ?
C7 C6 C10 Fe1 59.2(3) . . . . ?
C1 Fe1 C10 C9 -163.6(4) . . . . ?
C5 Fe1 C10 C9 -124.2(4) . . . . ?
C4 Fe1 C10 C9 -82.0(4) . . . . ?
C2 Fe1 C10 C9 170.6(6) . . . . ?
C8 Fe1 C10 C9 37.0(2) . . . . ?
C6 Fe1 C10 C9 117.7(3) . . . . ?
C7 Fe1 C10 C9 80.5(2) . . . . ?
C3 Fe1 C10 C9 -52.6(5) . . . . ?
C1 Fe1 C10 C6 78.7(5) . . . . ?
C5 Fe1 C10 C6 118.0(4) . . . . ?
C4 Fe1 C10 C6 160.3(4) . . . . ?
C2 Fe1 C10 C6 52.9(7) . . . . ?
C8 Fe1 C10 C6 -80.7(2) . . . . ?
C7 Fe1 C10 C6 -37.3(2) . . . . ?
C3 Fe1 C10 C6 -170.4(4) . . . . ?
C9 Fe1 C10 C6 -117.7(3) . . . . ?
C1 Fe1 C10 C13 -42.7(5) . . . . ?
C5 Fe1 C10 C13 -3.3(5) . . . . ?
C4 Fe1 C10 C13 38.9(5) . . . . ?
C2 Fe1 C10 C13 -68.5(8) . . . . ?
C8 Fe1 C10 C13 157.9(3) . . . . ?
C6 Fe1 C10 C13 -121.4(4) . . . . ?
C7 Fe1 C10 C13 -158.6(3) . . . . ?
C3 Fe1 C10 C13 68.2(6) . . . . ?
C9 Fe1 C10 C13 120.9(4) . . . . ?
C16 C11 C12 C13 1.0(5) . . . . ?
C11 C12 C13 C14 0.2(5) . . . . ?
C11 C12 C13 C10 178.8(3) . . . . ?
C9 C10 C13 C12 175.0(3) . . . . ?
C6 C10 C13 C12 -4.6(5) . . . . ?
Fe1 C10 C13 C12 84.8(4) . . . . ?
C9 C10 C13 C14 -6.5(5) . . . . ?
C6 C10 C13 C14 173.9(3) . . . . ?
Fe1 C10 C13 C14 -96.7(4) . . . . ?
C12 C13 C14 C15 -1.1(5) . . . . ?
C10 C13 C14 C15 -179.7(3) . . . . ?
C13 C14 C15 C16 0.9(5) . . . . ?
C12 C11 C16 C15 -1.2(5) . . . . ?
C12 C11 C16 C17 179.8(3) . . . . ?
C14 C15 C16 C11 0.2(4) . . . . ?
C14 C15 C16 C17 179.3(3) . . . . ?
C11 C16 C17 O1 -177.7(3) . . . . ?
C15 C16 C17 O1 3.3(4) . . . . ?
C11 C16 C17 O2 5.1(4) . . . . ?
C15 C16 C17 O2 -173.9(3) . . . . ?
C21 Fe2 C18 C19 80.7(3) . . . . ?
C22 Fe2 C18 C19 118.2(4) . . . . ?
C20 Fe2 C18 C19 37.1(2) . . . . ?
C26 Fe2 C18 C19 150(4) . . . . ?
C23 Fe2 C18 C19 -141.7(2) . . . . ?
C24 Fe2 C18 C19 -97.9(3) . . . . ?
C27 Fe2 C18 C19 178.9(2) . . . . ?
C25 Fe2 C18 C19 -61.9(4) . . . . ?
C21 Fe2 C18 C22 -37.5(3) . . . . ?
C20 Fe2 C18 C22 -81.1(3) . . . . ?
C26 Fe2 C18 C22 32(4) . . . . ?
C23 Fe2 C18 C22 100.1(3) . . . . ?
C19 Fe2 C18 C22 -118.2(4) . . . . ?
C24 Fe2 C18 C22 144.0(3) . . . . ?
C27 Fe2 C18 C22 60.7(4) . . . . ?
C25 Fe2 C18 C22 179.9(3) . . . . ?
C22 C18 C19 C20 0.1(5) . . . . ?
Fe2 C18 C19 C20 -59.4(3) . . . . ?
C22 C18 C19 Fe2 59.5(3) . . . . ?
C21 Fe2 C19 C20 37.5(3) . . . . ?
C22 Fe2 C19 C20 80.9(3) . . . . ?
C26 Fe2 C19 C20 -58.7(4) . . . . ?
C23 Fe2 C19 C20 179.7(3) . . . . ?
C18 Fe2 C19 C20 119.5(4) . . . . ?
C24 Fe2 C19 C20 -141.1(3) . . . . ?
C27 Fe2 C19 C20 105(3) . . . . ?
C25 Fe2 C19 C20 -97.7(3) . . . . ?
C21 Fe2 C19 C18 -82.1(3) . . . . ?
C22 Fe2 C19 C18 -38.6(3) . . . . ?
C20 Fe2 C19 C18 -119.5(4) . . . . ?
C26 Fe2 C19 C18 -178.3(3) . . . . ?
C23 Fe2 C19 C18 60.2(4) . . . . ?
C24 Fe2 C19 C18 99.4(3) . . . . ?
C27 Fe2 C19 C18 -15(3) . . . . ?
C25 Fe2 C19 C18 142.8(3) . . . . ?
C18 C19 C20 C21 0.2(5) . . . . ?
Fe2 C19 C20 C21 -59.4(3) . . . . ?
C18 C19 C20 Fe2 59.6(3) . . . . ?
C21 Fe2 C20 C19 -119.5(4) . . . . ?
C22 Fe2 C20 C19 -81.7(3) . . . . ?
C26 Fe2 C20 C19 144.9(3) . . . . ?
C23 Fe2 C20 C19 -6(5) . . . . ?
C18 Fe2 C20 C19 -37.2(3) . . . . ?
C24 Fe2 C20 C19 61.8(4) . . . . ?
C27 Fe2 C20 C19 -175.5(3) . . . . ?
C25 Fe2 C20 C19 100.6(3) . . . . ?
C22 Fe2 C20 C21 37.8(3) . . . . ?
C26 Fe2 C20 C21 -95.6(3) . . . . ?
C23 Fe2 C20 C21 114(5) . . . . ?
C18 Fe2 C20 C21 82.3(3) . . . . ?
C19 Fe2 C20 C21 119.5(4) . . . . ?
C24 Fe2 C20 C21 -178.8(3) . . . . ?
C27 Fe2 C20 C21 -56.1(4) . . . . ?
C25 Fe2 C20 C21 -139.9(3) . . . . ?
C19 C20 C21 C22 -0.4(5) . . . . ?
Fe2 C20 C21 C22 -60.3(3) . . . . ?
C19 C20 C21 Fe2 59.9(3) . . . . ?
C20 Fe2 C21 C22 118.5(4) . . . . ?
C26 Fe2 C21 C22 -139.6(3) . . . . ?
C23 Fe2 C21 C22 -58.5(4) . . . . ?
C18 Fe2 C21 C22 38.2(3) . . . . ?
C19 Fe2 C21 C22 81.4(3) . . . . ?
C24 Fe2 C21 C22 153(7) . . . . ?
C27 Fe2 C21 C22 -95.7(3) . . . . ?
C25 Fe2 C21 C22 -177.1(3) . . . . ?
C22 Fe2 C21 C20 -118.5(4) . . . . ?
C26 Fe2 C21 C20 101.9(3) . . . . ?
C23 Fe2 C21 C20 -177.0(3) . . . . ?
C18 Fe2 C21 C20 -80.3(3) . . . . ?
C19 Fe2 C21 C20 -37.1(3) . . . . ?
C24 Fe2 C21 C20 35(7) . . . . ?
C27 Fe2 C21 C20 145.8(3) . . . . ?
C25 Fe2 C21 C20 64.4(4) . . . . ?
C20 C21 C22 C18 0.5(5) . . . . ?
Fe2 C21 C22 C18 -60.0(3) . . . . ?
C20 C21 C22 Fe2 60.4(3) . . . . ?
C19 C18 C22 C21 -0.3(5) . . . . ?
Fe2 C18 C22 C21 59.9(3) . . . . ?
C19 C18 C22 Fe2 -60.2(3) . . . . ?
C20 Fe2 C22 C21 -37.9(3) . . . . ?
C26 Fe2 C22 C21 62.9(4) . . . . ?
C23 Fe2 C22 C21 144.2(3) . . . . ?
C18 Fe2 C22 C21 -118.8(4) . . . . ?
C19 Fe2 C22 C21 -81.1(3) . . . . ?
C24 Fe2 C22 C21 -179.0(3) . . . . ?
C27 Fe2 C22 C21 100.1(3) . . . . ?
C25 Fe2 C22 C21 63(5) . . . . ?
C21 Fe2 C22 C18 118.8(4) . . . . ?
C20 Fe2 C22 C18 80.9(3) . . . . ?
C26 Fe2 C22 C18 -178.4(3) . . . . ?
C23 Fe2 C22 C18 -97.0(3) . . . . ?
C19 Fe2 C22 C18 37.6(3) . . . . ?
C24 Fe2 C22 C18 -60.2(4) . . . . ?
C27 Fe2 C22 C18 -141.1(3) . . . . ?
C25 Fe2 C22 C18 -179(100) . . . . ?
C21 Fe2 C23 C24 -178.8(3) . . . . ?
C22 Fe2 C23 C24 144.8(3) . . . . ?
C20 Fe2 C23 C24 70(5) . . . . ?
C26 Fe2 C23 C24 -81.4(2) . . . . ?
C18 Fe2 C23 C24 100.7(3) . . . . ?
C19 Fe2 C23 C24 64.2(3) . . . . ?
C27 Fe2 C23 C24 -120.1(3) . . . . ?
C25 Fe2 C23 C24 -37.5(2) . . . . ?
C21 Fe2 C23 C27 -58.8(4) . . . . ?
C22 Fe2 C23 C27 -95.1(3) . . . . ?
C20 Fe2 C23 C27 -170(5) . . . . ?
C26 Fe2 C23 C27 38.67(18) . . . . ?
C18 Fe2 C23 C27 -139.2(2) . . . . ?
C19 Fe2 C23 C27 -175.7(3) . . . . ?
C24 Fe2 C23 C27 120.1(3) . . . . ?
C25 Fe2 C23 C27 82.6(2) . . . . ?
C27 C23 C24 C25 1.1(4) . . . . ?
Fe2 C23 C24 C25 60.3(2) . . . . ?
C27 C23 C24 Fe2 -59.3(2) . . . . ?
C21 Fe2 C24 C25 31(7) . . . . ?
C22 Fe2 C24 C25 -177.1(3) . . . . ?
C20 Fe2 C24 C25 64.3(3) . . . . ?
C26 Fe2 C24 C25 -37.1(2) . . . . ?
C23 Fe2 C24 C25 -118.6(3) . . . . ?
C18 Fe2 C24 C25 145.0(3) . . . . ?
C19 Fe2 C24 C25 101.8(3) . . . . ?
C27 Fe2 C24 C25 -81.1(2) . . . . ?
C21 Fe2 C24 C23 149(7) . . . . ?
C22 Fe2 C24 C23 -58.4(4) . . . . ?
C20 Fe2 C24 C23 -177.1(3) . . . . ?
C26 Fe2 C24 C23 81.5(2) . . . . ?
C18 Fe2 C24 C23 -96.4(3) . . . . ?
C19 Fe2 C24 C23 -139.6(2) . . . . ?
C27 Fe2 C24 C23 37.5(2) . . . . ?
C25 Fe2 C24 C23 118.6(3) . . . . ?
C23 C24 C25 C26 -1.4(4) . . . . ?
Fe2 C24 C25 C26 58.3(3) . . . . ?
C23 C24 C25 Fe2 -59.7(2) . . . . ?
C21 Fe2 C25 C24 -178.9(3) . . . . ?
C22 Fe2 C25 C24 121(5) . . . . ?
C20 Fe2 C25 C24 -139.7(2) . . . . ?
C26 Fe2 C25 C24 120.4(3) . . . . ?
C23 Fe2 C25 C24 38.2(2) . . . . ?
C18 Fe2 C25 C24 -57.8(4) . . . . ?
C19 Fe2 C25 C24 -96.1(3) . . . . ?
C27 Fe2 C25 C24 82.7(2) . . . . ?
C21 Fe2 C25 C26 60.7(3) . . . . ?
C22 Fe2 C25 C26 0(5) . . . . ?
C20 Fe2 C25 C26 99.9(3) . . . . ?
C23 Fe2 C25 C26 -82.2(2) . . . . ?
C18 Fe2 C25 C26 -178.3(3) . . . . ?
C19 Fe2 C25 C26 143.5(2) . . . . ?
C24 Fe2 C25 C26 -120.4(3) . . . . ?
C27 Fe2 C25 C26 -37.74(19) . . . . ?
C24 C25 C26 C27 1.2(4) . . . . ?
Fe2 C25 C26 C27 59.9(2) . . . . ?
C24 C25 C26 Fe2 -58.7(3) . . . . ?
C21 Fe2 C26 C25 -142.1(3) . . . . ?
C22 Fe2 C26 C25 -180.0(3) . . . . ?
C20 Fe2 C26 C25 -98.6(3) . . . . ?
C23 Fe2 C26 C25 80.4(2) . . . . ?
C18 Fe2 C26 C25 150(4) . . . . ?
C19 Fe2 C26 C25 -61.9(3) . . . . ?
C24 Fe2 C26 C25 36.5(2) . . . . ?
C27 Fe2 C26 C25 119.3(3) . . . . ?
C21 Fe2 C26 C27 98.6(3) . . . . ?
C22 Fe2 C26 C27 60.7(3) . . . . ?
C20 Fe2 C26 C27 142.1(2) . . . . ?
C23 Fe2 C26 C27 -38.97(17) . . . . ?
C18 Fe2 C26 C27 30(4) . . . . ?
C19 Fe2 C26 C27 178.7(2) . . . . ?
C24 Fe2 C26 C27 -82.9(2) . . . . ?
C25 Fe2 C26 C27 -119.3(3) . . . . ?
C25 C26 C27 C23 -0.5(4) . . . . ?
Fe2 C26 C27 C23 59.5(2) . . . . ?
C25 C26 C27 C30 179.0(3) . . . . ?
Fe2 C26 C27 C30 -121.0(3) . . . . ?
C25 C26 C27 Fe2 -60.0(2) . . . . ?
C24 C23 C27 C26 -0.4(4) . . . . ?
Fe2 C23 C27 C26 -59.6(2) . . . . ?
C24 C23 C27 C30 -179.9(3) . . . . ?
Fe2 C23 C27 C30 120.9(3) . . . . ?
C24 C23 C27 Fe2 59.3(2) . . . . ?
C21 Fe2 C27 C26 -98.3(3) . . . . ?
C22 Fe2 C27 C26 -141.1(3) . . . . ?
C20 Fe2 C27 C26 -63.2(3) . . . . ?
C23 Fe2 C27 C26 117.4(3) . . . . ?
C18 Fe2 C27 C26 -178.4(2) . . . . ?
C19 Fe2 C27 C26 -165(3) . . . . ?
C24 Fe2 C27 C26 80.3(2) . . . . ?
C25 Fe2 C27 C26 37.5(2) . . . . ?
C21 Fe2 C27 C23 144.4(3) . . . . ?
C22 Fe2 C27 C23 101.5(3) . . . . ?
C20 Fe2 C27 C23 179.4(3) . . . . ?
C26 Fe2 C27 C23 -117.4(3) . . . . ?
C18 Fe2 C27 C23 64.2(3) . . . . ?
C19 Fe2 C27 C23 78(3) . . . . ?
C24 Fe2 C27 C23 -37.1(2) . . . . ?
C25 Fe2 C27 C23 -79.9(2) . . . . ?
C21 Fe2 C27 C30 24.2(4) . . . . ?
C22 Fe2 C27 C30 -18.7(4) . . . . ?
C20 Fe2 C27 C30 59.3(4) . . . . ?
C26 Fe2 C27 C30 122.4(3) . . . . ?
C23 Fe2 C27 C30 -120.2(3) . . . . ?
C18 Fe2 C27 C30 -56.0(4) . . . . ?
C19 Fe2 C27 C30 -42(3) . . . . ?
C24 Fe2 C27 C30 -157.3(3) . . . . ?
C25 Fe2 C27 C30 159.9(3) . . . . ?
C33 C28 C29 C30 -0.5(5) . . . . ?
C28 C29 C30 C31 0.0(4) . . . . ?
C28 C29 C30 C27 178.5(3) . . . . ?
C26 C27 C30 C29 -174.2(3) . . . . ?
C23 C27 C30 C29 5.2(4) . . . . ?
Fe2 C27 C30 C29 94.7(3) . . . . ?
C26 C27 C30 C31 4.2(5) . . . . ?
C23 C27 C30 C31 -176.4(3) . . . . ?
Fe2 C27 C30 C31 -86.9(4) . . . . ?
C29 C30 C31 C32 0.8(4) . . . . ?
C27 C30 C31 C32 -177.7(3) . . . . ?
C30 C31 C32 C33 -1.1(4) . . . . ?
C29 C28 C33 C32 0.3(4) . . . . ?
C29 C28 C33 C34 -178.6(3) . . . . ?
C31 C32 C33 C28 0.5(4) . . . . ?
C31 C32 C33 C34 179.4(3) . . . . ?
C28 C33 C34 O4 -13.1(4) . . . . ?
C32 C33 C34 O4 168.0(3) . . . . ?
C28 C33 C34 O3 167.8(3) . . . . ?
C32 C33 C34 O3 -11.1(4) . . . . ?
C39 N1 C35 C36 0.5(5) . . . . ?
Mn1 N1 C35 C36 178.7(2) . . . . ?
N1 C35 C36 C37 1.1(5) . . . . ?
C35 C36 C37 C38 -2.1(5) . . . . ?
C36 C37 C38 C39 1.6(5) . . . . ?
C36 C37 C38 C45 -178.7(3) . . . . ?
C35 N1 C39 C38 -1.0(4) . . . . ?
Mn1 N1 C39 C38 -179.4(2) . . . . ?
C35 N1 C39 C40 178.2(3) . . . . ?
Mn1 N1 C39 C40 -0.2(3) . . . . ?
C37 C38 C39 N1 0.0(4) . . . . ?
C45 C38 C39 N1 -179.7(3) . . . . ?
C37 C38 C39 C40 -179.3(3) . . . . ?
C45 C38 C39 C40 1.0(4) . . . . ?
C44 N2 C40 C41 0.6(4) . . . . ?
Mn1 N2 C40 C41 -178.0(2) . . . . ?
C44 N2 C40 C39 -178.9(3) . . . . ?
Mn1 N2 C40 C39 2.5(3) . . . . ?
N1 C39 C40 N2 -1.6(4) . . . . ?
C38 C39 C40 N2 177.7(2) . . . . ?
N1 C39 C40 C41 178.9(2) . . . . ?
C38 C39 C40 C41 -1.8(4) . . . . ?
N2 C40 C41 C42 0.5(4) . . . . ?
C39 C40 C41 C42 -180.0(3) . . . . ?
N2 C40 C41 C46 -177.3(3) . . . . ?
C39 C40 C41 C46 2.1(4) . . . . ?
C40 C41 C42 C43 -1.1(5) . . . . ?
C46 C41 C42 C43 176.7(3) . . . . ?
C41 C42 C43 C44 0.5(5) . . . . ?
C40 N2 C44 C43 -1.3(5) . . . . ?
Mn1 N2 C44 C43 177.2(2) . . . . ?
C42 C43 C44 N2 0.7(5) . . . . ?
C37 C38 C45 C46 179.7(3) . . . . ?
C39 C38 C45 C46 -0.7(5) . . . . ?
C38 C45 C46 C41 1.1(5) . . . . ?
C42 C41 C46 C45 -179.6(3) . . . . ?
C40 C41 C46 C45 -1.8(5) . . . . ?
O2 C17 O1 Mn1 25.0(5) . . . . ?
C16 C17 O1 Mn1 -152.0(2) . . . . ?
O2 Mn1 O1 C17 77.2(3) 4_576 . . . ?
O4 Mn1 O1 C17 -27.6(3) 4_575 . . . ?
O3 Mn1 O1 C17 -160.9(3) . . . . ?
N2 Mn1 O1 C17 -120.9(3) . . . . ?
N1 Mn1 O1 C17 166.9(3) . . . . ?
O1 C17 O2 Mn1 72.5(5) . . . 4_575 ?
C16 C17 O2 Mn1 -110.5(4) . . . 4_575 ?
O4 C34 O3 Mn1 31.8(4) . . . . ?
C33 C34 O3 Mn1 -149.17(18) . . . . ?
O2 Mn1 O3 C34 -34.6(3) 4_576 . . . ?
O4 Mn1 O3 C34 70.4(3) 4_575 . . . ?
O1 Mn1 O3 C34 -155.5(3) . . . . ?
N2 Mn1 O3 C34 163.9(3) . . . . ?
N1 Mn1 O3 C34 -123.8(3) . . . . ?
O3 C34 O4 Mn1 -77.0(7) . . . 4_576 ?
C33 C34 O4 Mn1 104.0(7) . . . 4_576 ?
